data_4341087
loop_
_publ_author_name
'Bolotin, Dmitrii S.'
'Kulish, Kirill I.'
'Bokach, Nadezhda A.'
'Starova, Galina L.'
'Gurzhiy, Vladislav V.'
'Kukushkin, Vadim Yu'

_publ_section_title
;
 Zinc(II)-Mediated Nitrile-Amidoxime Coupling Gives New Insights into
 H(+)-Assisted Generation of 1,2,4-Oxadiazoles.
;
_journal_issue 19
_journal_name_full 'Inorganic chemistry'
_journal_page_first 10312
_journal_page_last 10324
_journal_paper_doi 10.1021/ic501333s
_journal_volume 53
_journal_year 2014
_chemical_formula_moiety 'C10 H14 Cl2 N4 O Zn'
_chemical_formula_sum 'C10 H14 Cl2 N4 O Zn'
_chemical_formula_weight 342.52
_chemical_name_systematic
;
 ? 
;
_space_group_crystal_system triclinic
_space_group_IT_number 2
_space_group_name_Hall '-P 1'
_space_group_name_H-M_alt 'P -1'
_symmetry_space_group_name_Hall '-P 1'
_symmetry_space_group_name_H-M 'P -1'
_atom_sites_solution_hydrogens geom
_atom_sites_solution_primary direct
_atom_sites_solution_secondary difmap
_audit_creation_date 2014-05-21
_audit_creation_method
;
  Olex2 1.2-ac2
  (compiled 2012.03.27 svn.r2268, GUI svn.r4156)
;
_cell_angle_alpha 106.319(5)
_cell_angle_beta 102.198(4)
_cell_angle_gamma 101.709(4)
_cell_formula_units_Z 2
_cell_length_a 7.4025(3)
_cell_length_b 8.6802(5)
_cell_length_c 11.9423(7)
_cell_measurement_reflns_used 2435
_cell_measurement_temperature 100(2)
_cell_measurement_theta_max 31.7605
_cell_measurement_theta_min 2.5414
_cell_volume 691.10(7)
_computing_cell_refinement
;
CrysAlisPro, Agilent Technologies,
Version 1.171.36.20 (release 27-06-2012 CrysAlis171 .NET)
(compiled Jul 11 2012,15:38:31)
;
_computing_data_collection
;
CrysAlisPro, Agilent Technologies,
Version 1.171.36.20 (release 27-06-2012 CrysAlis171 .NET)
(compiled Jul 11 2012,15:38:31)
;
_computing_data_reduction
;
CrysAlisPro, Agilent Technologies,
Version 1.171.36.20 (release 27-06-2012 CrysAlis171 .NET)
(compiled Jul 11 2012,15:38:31)
;
_computing_molecular_graphics
;
O. V. Dolomanov, L. J. Bourhis, R. J. Gildea, J. A. K. Howard and H. Puschmann,
OLEX2: a complete structure solution, refinement and analysis program.
J. Appl. Cryst. (2009). 42, 339-341.
;
_computing_publication_material
;
O. V. Dolomanov, L. J. Bourhis, R. J. Gildea, J. A. K. Howard and H. Puschmann,
OLEX2: a complete structure solution, refinement and analysis program.
J. Appl. Cryst. (2009). 42, 339-341.
;
_computing_structure_refinement
;
SHELXL, G.M. Sheldrick, Acta Cryst.
(2008). A64, 112-122
;
_computing_structure_solution
;
SHELXS, G.M. Sheldrick, Acta Cryst.
(2008). A64, 112-122
;
_diffrn_ambient_temperature 100(2)
_diffrn_detector_area_resol_mean 16.2096
_diffrn_measured_fraction_theta_full 0.9974
_diffrn_measured_fraction_theta_max 0.9974
_diffrn_measurement_details
;
  1 omega  -66.00   42.00   1.0000   70.0000
omega____ theta____ kappa____ phi______ frames
    -      -24.4223   19.0000  -90.0000 108

  2 omega  -46.00    2.00   1.0000   70.0000
omega____ theta____ kappa____ phi______ frames
    -      -24.4223  -80.0000   -3.0000 48

  3 omega  -32.00   44.00   1.0000   70.0000
omega____ theta____ kappa____ phi______ frames
    -      -24.4223   57.0000  -30.0000 76

  4 omega  -49.00    5.00   1.0000   70.0000
omega____ theta____ kappa____ phi______ frames
    -      -24.4223  -80.0000 -120.0000 54

  5 omega  -54.00   39.00   1.0000   70.0000
omega____ theta____ kappa____ phi______ frames
    -      -24.4223   77.0000   90.0000 93
;
_diffrn_measurement_device_type 'Xcalibur, Eos'
_diffrn_measurement_method '\w scans'
_diffrn_orient_matrix_UB_11 -0.0136721000
_diffrn_orient_matrix_UB_12 -0.0604841000
_diffrn_orient_matrix_UB_13 0.0291509000
_diffrn_orient_matrix_UB_21 -0.0222002000
_diffrn_orient_matrix_UB_22 0.0574060000
_diffrn_orient_matrix_UB_23 0.0467901000
_diffrn_orient_matrix_UB_31 -0.0987212000
_diffrn_orient_matrix_UB_32 -0.0301825000
_diffrn_orient_matrix_UB_33 -0.0336284000
_diffrn_radiation_monochromator graphite
_diffrn_radiation_type 'Mo K\a'
_diffrn_radiation_wavelength 0.7107
_diffrn_reflns_av_R_equivalents 0.0251
_diffrn_reflns_av_unetI/netI 0.0439
_diffrn_reflns_limit_h_max 9
_diffrn_reflns_limit_h_min -9
_diffrn_reflns_limit_k_max 11
_diffrn_reflns_limit_k_min -11
_diffrn_reflns_limit_l_max 13
_diffrn_reflns_limit_l_min -15
_diffrn_reflns_number 5225
_diffrn_reflns_theta_full 25.00
_diffrn_reflns_theta_max 27.49
_diffrn_reflns_theta_min 2.55
_diffrn_source 'Enhance (Mo) X-ray Source'
_exptl_absorpt_coefficient_mu 2.156
_exptl_absorpt_correction_T_max 1.00000
_exptl_absorpt_correction_T_min 0.84350
_exptl_absorpt_correction_type multi-scan
_exptl_absorpt_process_details
;
CrysAlisPro, Agilent Technologies,
Version 1.171.36.20 (release 27-06-2012 CrysAlis171 .NET)
(compiled Jul 11 2012,15:38:31)
Empirical absorption correction using spherical harmonics,
 implemented in SCALE3 ABSPACK scaling algorithm.
;
_exptl_crystal_colour colorless
_exptl_crystal_density_diffrn 1.646
_exptl_crystal_density_method 'not measured'
_exptl_crystal_description tables
_exptl_crystal_F_000 348
_exptl_crystal_size_max 0.20
_exptl_crystal_size_mid 0.14
_exptl_crystal_size_min 0.10
_refine_diff_density_max 0.528
_refine_diff_density_min -0.537
_refine_diff_density_rms 0.083
_refine_ls_extinction_method none
_refine_ls_goodness_of_fit_ref 1.068
_refine_ls_hydrogen_treatment mixed
_refine_ls_matrix_type full
_refine_ls_number_parameters 165
_refine_ls_number_reflns 3144
_refine_ls_number_restraints 0
_refine_ls_restrained_S_all 1.068
_refine_ls_R_factor_all 0.0388
_refine_ls_R_factor_gt 0.0304
_refine_ls_shift/su_max 0.000
_refine_ls_shift/su_mean 0.000
_refine_ls_structure_factor_coef Fsqd
_refine_ls_weighting_details 'calc w=1/[\s^2^(Fo^2^)+(0.0246P)^2^+0.0199P] where P=(Fo^2^+2Fc^2^)/3'
_refine_ls_weighting_scheme calc
_refine_ls_wR_factor_gt 0.0616
_refine_ls_wR_factor_ref 0.0649
_reflns_number_gt 2734
_reflns_number_total 3144
_reflns_threshold_expression >2sigma(I)
_cod_data_source_file ic501333s_si_001.cif
_cod_data_source_block 3b
_cod_depositor_comments 'Adding full bibliography for 4341086--4341092.cif.'
_cod_original_cell_volume 691.10(6)
_cod_database_code 4341087
_chemical_oxdiff_formula 'c14 h24 n8 o4 cl2 zn1'
_reflns_odcompleteness_completeness 97.83
_reflns_odcompleteness_iscentric 1
_reflns_odcompleteness_theta 29.51

loop_
_space_group_symop_id
_space_group_symop_operation_xyz
1 'x, y, z'
2 '-x, -y, -z'

loop_
_atom_site_label
_atom_site_type_symbol
_atom_site_fract_x
_atom_site_fract_y
_atom_site_fract_z
_atom_site_U_iso_or_equiv
_atom_site_adp_type
_atom_site_occupancy
_atom_site_symmetry_multiplicity
_atom_site_calc_flag
_atom_site_refinement_flags
Zn1 Zn 0.36102(3) 0.67410(3) 0.10360(2) 0.01122(8) Uani 1 1 d .
Cl2 Cl 0.68007(7) 0.80870(7) 0.18469(5) 0.01315(12) Uani 1 1 d .
Cl1 Cl 0.26205(7) 0.52317(7) 0.21292(5) 0.01480(12) Uani 1 1 d .
O1 O 0.2065(2) 0.82506(19) -0.07011(13) 0.0130(3) Uani 1 1 d .
N3 N 0.1695(2) 0.6416(2) -0.25354(16) 0.0118(4) Uani 1 1 d .
N1 N 0.2759(3) 0.5769(2) -0.07600(16) 0.0136(4) Uani 1 1 d .
H1 H 0.2777 0.4773 -0.1138 0.016 Uiso 1 1 calc R
N4 N 0.2604(3) 1.1284(2) 0.06650(17) 0.0165(4) Uani 1 1 d .
H4A H 0.2445 1.1043 -0.0105 0.020 Uiso 1 1 calc R
H4B H 0.2746 1.2293 0.1112 0.020 Uiso 1 1 calc R
N2 N 0.2435(3) 0.8530(2) 0.05857(15) 0.0118(4) Uani 1 1 d .
C9 C 0.0743(3) 0.7437(3) -0.3106(2) 0.0151(5) Uani 1 1 d .
H9A H -0.0619 0.6911 -0.3404 0.023 Uiso 1 1 calc R
H9B H 0.1232 0.7546 -0.3771 0.023 Uiso 1 1 calc R
H9C H 0.0989 0.8524 -0.2517 0.023 Uiso 1 1 calc R
C2 C 0.2632(3) 1.0100(3) 0.11637(19) 0.0118(4) Uani 1 1 d .
C5 C 0.4526(3) 1.2478(3) 0.4537(2) 0.0176(5) Uani 1 1 d .
H5 H 0.5408 1.3479 0.5063 0.021 Uiso 1 1 calc R
C3 C 0.2926(3) 1.0553(3) 0.25006(19) 0.0105(4) Uani 1 1 d .
C4 C 0.4235(3) 1.2059(3) 0.3294(2) 0.0145(5) Uani 1 1 d .
H4 H 0.4915 1.2784 0.2986 0.017 Uiso 1 1 calc R
C1 C 0.2174(3) 0.6717(3) -0.1332(2) 0.0115(4) Uani 1 1 d .
C8 C 0.1892(3) 0.9479(3) 0.2969(2) 0.0145(5) Uani 1 1 d .
H8 H 0.1017 0.8472 0.2448 0.017 Uiso 1 1 calc R
C7 C 0.2180(3) 0.9924(3) 0.4220(2) 0.0193(5) Uani 1 1 d .
H7 H 0.1476 0.9219 0.4532 0.023 Uiso 1 1 calc R
C10 C 0.1622(3) 0.4780(3) -0.3344(2) 0.0170(5) Uani 1 1 d .
H10A H 0.0470 0.3973 -0.3411 0.025 Uiso 1 1 calc R
H10B H 0.2725 0.4451 -0.3019 0.025 Uiso 1 1 calc R
H10C H 0.1624 0.4838 -0.4135 0.025 Uiso 1 1 calc R
C6 C 0.3502(3) 1.1404(3) 0.5005(2) 0.0202(5) Uani 1 1 d .
H6 H 0.3705 1.1682 0.5841 0.024 Uiso 1 1 calc R

loop_
_atom_site_aniso_label
_atom_site_aniso_U_11
_atom_site_aniso_U_22
_atom_site_aniso_U_33
_atom_site_aniso_U_23
_atom_site_aniso_U_13
_atom_site_aniso_U_12
Zn1 0.01277(14) 0.01095(14) 0.00941(13) 0.00283(10) 0.00236(10) 0.00389(10)
Cl2 0.0123(3) 0.0140(3) 0.0119(3) 0.0040(2) 0.0024(2) 0.0026(2)
Cl1 0.0180(3) 0.0129(3) 0.0145(3) 0.0054(2) 0.0062(2) 0.0037(2)
O1 0.0212(8) 0.0115(8) 0.0065(7) 0.0018(6) 0.0025(6) 0.0079(6)
N3 0.0133(9) 0.0128(10) 0.0090(9) 0.0027(7) 0.0026(7) 0.0051(7)
N1 0.0173(10) 0.0109(10) 0.0122(9) 0.0027(8) 0.0022(7) 0.0068(8)
N4 0.0279(11) 0.0108(10) 0.0099(9) 0.0014(8) 0.0060(8) 0.0058(8)
N2 0.0161(10) 0.0149(10) 0.0046(8) 0.0024(7) 0.0025(7) 0.0063(8)
C9 0.0175(12) 0.0149(12) 0.0115(11) 0.0038(9) 0.0015(9) 0.0055(9)
C2 0.0075(10) 0.0145(12) 0.0111(11) 0.0023(9) 0.0020(8) 0.0014(8)
C5 0.0168(12) 0.0181(13) 0.0133(11) -0.0002(10) 0.0006(9) 0.0067(10)
C3 0.0111(11) 0.0123(11) 0.0099(10) 0.0026(9) 0.0035(8) 0.0081(9)
C4 0.0147(11) 0.0146(12) 0.0142(11) 0.0034(9) 0.0052(9) 0.0050(9)
C1 0.0099(10) 0.0101(11) 0.0120(11) 0.0003(9) 0.0036(8) 0.0021(8)
C8 0.0133(11) 0.0148(12) 0.0154(11) 0.0046(9) 0.0042(9) 0.0046(9)
C7 0.0237(13) 0.0205(13) 0.0195(12) 0.0098(10) 0.0120(10) 0.0084(10)
C10 0.0239(13) 0.0138(12) 0.0099(11) 0.0003(9) 0.0035(9) 0.0046(10)
C6 0.0255(13) 0.0252(14) 0.0115(11) 0.0038(10) 0.0057(10) 0.0138(11)

loop_
_atom_type_symbol
_atom_type_description
_atom_type_scat_dispersion_real
_atom_type_scat_dispersion_imag
_atom_type_scat_source
C C 0.0033 0.0016 'International Tables Vol C Tables 4.2.6.8 and 6.1.1.4'
H H 0.0000 0.0000 'International Tables Vol C Tables 4.2.6.8 and 6.1.1.4'
Cl Cl 0.1484 0.1585 'International Tables Vol C Tables 4.2.6.8 and 6.1.1.4'
N N 0.0061 0.0033 'International Tables Vol C Tables 4.2.6.8 and 6.1.1.4'
O O 0.0106 0.0060 'International Tables Vol C Tables 4.2.6.8 and 6.1.1.4'
Zn Zn 0.2839 1.4301 'International Tables Vol C Tables 4.2.6.8 and 6.1.1.4'

loop_
_geom_angle_atom_site_label_1
_geom_angle_atom_site_label_2
_geom_angle_atom_site_label_3
_geom_angle
Cl1 Zn1 Cl2 110.52(2)
N1 Zn1 Cl2 114.55(5)
N1 Zn1 Cl1 119.55(6)
N1 Zn1 N2 78.94(7)
N2 Zn1 Cl2 103.53(5)
N2 Zn1 Cl1 126.15(5)
C1 O1 N2 112.34(16)
C1 N3 C9 122.99(18)
C1 N3 C10 118.73(18)
C10 N3 C9 116.14(17)
Zn1 N1 H1 121.9
C1 N1 Zn1 116.11(15)
C1 N1 H1 121.9
H4A N4 H4B 120.0
C2 N4 H4A 120.0
C2 N4 H4B 120.0
O1 N2 Zn1 110.61(12)
C2 N2 Zn1 133.58(15)
C2 N2 O1 109.42(17)
N3 C9 H9A 109.5
N3 C9 H9B 109.5
N3 C9 H9C 109.5
H9A C9 H9B 109.5
H9A C9 H9C 109.5
H9B C9 H9C 109.5
N4 C2 C3 118.96(19)
N2 C2 N4 125.8(2)
N2 C2 C3 115.26(19)
C4 C5 H5 119.9
C4 C5 C6 120.1(2)
C6 C5 H5 119.9
C4 C3 C2 120.08(19)
C4 C3 C8 119.6(2)
C8 C3 C2 120.36(19)
C5 C4 C3 120.3(2)
C5 C4 H4 119.9
C3 C4 H4 119.9
N3 C1 O1 112.10(19)
N1 C1 O1 120.20(19)
N1 C1 N3 127.6(2)
C3 C8 H8 120.2
C7 C8 C3 119.6(2)
C7 C8 H8 120.2
C8 C7 H7 119.7
C6 C7 C8 120.7(2)
C6 C7 H7 119.7
N3 C10 H10A 109.5
N3 C10 H10B 109.5
N3 C10 H10C 109.5
H10A C10 H10B 109.5
H10A C10 H10C 109.5
H10B C10 H10C 109.5
C5 C6 H6 120.1
C7 C6 C5 119.7(2)
C7 C6 H6 120.1

loop_
_geom_bond_atom_site_label_1
_geom_bond_atom_site_label_2
_geom_bond_distance
Zn1 Cl2 2.2712(6)
Zn1 Cl1 2.2212(6)
Zn1 N1 1.9761(18)
Zn1 N2 2.0687(18)
O1 N2 1.443(2)
O1 C1 1.361(3)
N3 C9 1.461(3)
N3 C1 1.340(3)
N3 C10 1.459(3)
N1 H1 0.8600
N1 C1 1.291(3)
N4 H4A 0.8600
N4 H4B 0.8600
N4 C2 1.326(3)
N2 C2 1.305(3)
C9 H9A 0.9600
C9 H9B 0.9600
C9 H9C 0.9600
C2 C3 1.489(3)
C5 H5 0.9300
C5 C4 1.383(3)
C5 C6 1.393(3)
C3 C4 1.395(3)
C3 C8 1.398(3)
C4 H4 0.9300
C8 H8 0.9300
C8 C7 1.390(3)
C7 H7 0.9300
C7 C6 1.383(3)
C10 H10A 0.9600
C10 H10B 0.9600
C10 H10C 0.9600
C6 H6 0.9300

loop_
_geom_torsion_atom_site_label_1
_geom_torsion_atom_site_label_2
_geom_torsion_atom_site_label_3
_geom_torsion_atom_site_label_4
_geom_torsion
Zn1 N1 C1 O1 -3.7(3)
Zn1 N1 C1 N3 173.40(17)
Zn1 N2 C2 N4 144.98(18)
Zn1 N2 C2 C3 -34.6(3)
Cl2 Zn1 N1 C1 -91.16(15)
Cl2 Zn1 N2 O1 101.08(11)
Cl2 Zn1 N2 C2 -47.0(2)
Cl1 Zn1 N1 C1 134.25(14)
Cl1 Zn1 N2 O1 -130.42(10)
Cl1 Zn1 N2 C2 81.5(2)
O1 N2 C2 N4 -3.3(3)
O1 N2 C2 C3 177.12(15)
N1 Zn1 N2 O1 -11.77(12)
N1 Zn1 N2 C2 -159.8(2)
N4 C2 C3 C4 -39.4(3)
N4 C2 C3 C8 140.4(2)
N2 Zn1 N1 C1 8.79(15)
N2 O1 C1 N3 175.52(16)
N2 O1 C1 N1 -7.0(3)
N2 C2 C3 C4 140.1(2)
N2 C2 C3 C8 -40.0(3)
C9 N3 C1 O1 -13.5(3)
C9 N3 C1 N1 169.3(2)
C2 C3 C4 C5 -179.41(19)
C2 C3 C8 C7 -179.77(19)
C3 C8 C7 C6 -1.1(3)
C4 C5 C6 C7 -0.6(4)
C4 C3 C8 C7 0.0(3)
C1 O1 N2 Zn1 13.38(19)
C1 O1 N2 C2 169.39(18)
C8 C3 C4 C5 0.8(3)
C8 C7 C6 C5 1.4(4)
C10 N3 C1 O1 -176.19(18)
C10 N3 C1 N1 6.5(3)
C6 C5 C4 C3 -0.5(3)
